data_7014288
loop_
_publ_author_name
'Harry Adams'
'Scott Clunas'
'David E. Fenton'
'Sharon E. Spey'

_publ_section_title
;
 The systematic generation of monodentate bridging ethanoates in
 dinuclear nickel(II) complexes of asymmetric compartmental ligands
;
_journal_issue 3
_journal_name_full 'J. Chem. Soc., Dalton Trans.'
_journal_page_first 441
_journal_page_last 448
_journal_year 2002
_chemical_formula_sum 'C27 H36 N5 Ni2 O5 S'
_chemical_formula_weight 660.09
_chemical_name_systematic
; 
? 
;
_space_group_IT_number 14
_symmetry_cell_setting monoclinic
_symmetry_space_group_name_Hall '-P 2yn'
_symmetry_space_group_name_H-M 'P 1 21/n 1'
_atom_sites_solution_hydrogens geom
_atom_sites_solution_primary direct
_atom_sites_solution_secondary difmap
_audit_creation_method SHELXL-97
_cell_angle_alpha 90.00
_cell_angle_beta 100.233(2)
_cell_angle_gamma 90.00
_cell_formula_units_Z 4
_cell_length_a 14.8267(16)
_cell_length_b 12.5180(13)
_cell_length_c 16.2312(18)
_cell_measurement_reflns_used 61
_cell_measurement_temperature 150(2)
_cell_volume 2964.6(6)
_computing_cell_refinement 'Bruker SMART'
_computing_data_collection 'Bruker SMART'
_computing_data_reduction 'Bruker SHELXTL'
_computing_molecular_graphics 'Bruker SHELXTL'
_computing_publication_material 'Bruker SHELXTL'
_computing_structure_refinement 'SHELXL-97 (Sheldrick, 1997)'
_computing_structure_solution 'SHELXS-97 (Sheldrick, 1990)'
_diffrn_ambient_temperature 150(2)
_diffrn_measured_fraction_theta_full 0.967
_diffrn_measured_fraction_theta_max 0.967
_diffrn_measurement_device_type 'CCD area detector'
_diffrn_measurement_method 'phi and omega scans'
_diffrn_radiation_monochromator graphite
_diffrn_radiation_source 'fine-focus sealed tube'
_diffrn_radiation_type MoK\a
_diffrn_radiation_wavelength 0.71073
_diffrn_reflns_av_R_equivalents 0.0796
_diffrn_reflns_av_sigmaI/netI 0.0978
_diffrn_reflns_limit_h_max 19
_diffrn_reflns_limit_h_min -19
_diffrn_reflns_limit_k_max 11
_diffrn_reflns_limit_k_min -16
_diffrn_reflns_limit_l_max 20
_diffrn_reflns_limit_l_min -21
_diffrn_reflns_number 18552
_diffrn_reflns_theta_full 28.31
_diffrn_reflns_theta_max 28.31
_diffrn_reflns_theta_min 1.71
_exptl_absorpt_coefficient_mu 1.385
_exptl_absorpt_correction_T_max 0.9215
_exptl_absorpt_correction_T_min 0.6734
_exptl_absorpt_correction_type Semi-empirical
_exptl_crystal_colour GREEN
_exptl_crystal_density_diffrn 1.479
_exptl_crystal_density_method 'not measured'
_exptl_crystal_description BLOCK
_exptl_crystal_F_000 1380
_exptl_crystal_size_max 0.31
_exptl_crystal_size_mid 0.21
_exptl_crystal_size_min 0.06
_refine_diff_density_max 1.157
_refine_diff_density_min -0.611
_refine_diff_density_rms 0.110
_refine_ls_extinction_method none
_refine_ls_goodness_of_fit_ref 0.852
_refine_ls_hydrogen_treatment mixed
_refine_ls_matrix_type full
_refine_ls_number_parameters 367
_refine_ls_number_reflns 7139
_refine_ls_number_restraints 0
_refine_ls_restrained_S_all 0.852
_refine_ls_R_factor_all 0.0862
_refine_ls_R_factor_gt 0.0472
_refine_ls_shift/su_max 0.001
_refine_ls_shift/su_mean 0.000
_refine_ls_structure_factor_coef Fsqd
_refine_ls_weighting_details 'calc w=1/[\s^2^(Fo^2^)+(0.0532P)^2^+0.0000P] where P=(Fo^2^+2Fc^2^)/3'
_refine_ls_weighting_scheme calc
_refine_ls_wR_factor_gt 0.0996
_refine_ls_wR_factor_ref 0.1108
_reflns_number_gt 4521
_reflns_number_total 7139
_reflns_threshold_expression >2sigma(I)
_cod_data_source_file ESI.txt
_cod_data_source_block ifn178m
_cod_depositor_comments
;
The following automatic conversions were performed:
'_symmetry_cell_setting' value 'Monoclinic' changed to 'monoclinic'
according to '/home/saulius/struct/CIF-dictionaries/cif_core.dic'
dictionary named 'cif_core.dic' version 2.4.1 from 2010-06-29.

Automatic conversion script
Id: cif_fix_enum 1527 2010-12-29 10:47:43Z saulius 
;
_cod_original_sg_symbol_H-M P2(1)/n
_cod_database_code 7014288

loop_
_symmetry_equiv_pos_as_xyz
'x, y, z'
'-x+1/2, y+1/2, -z+1/2'
'-x, -y, -z'
'x-1/2, -y-1/2, z-1/2'

loop_
_atom_site_label
_atom_site_type_symbol
_atom_site_fract_x
_atom_site_fract_y
_atom_site_fract_z
_atom_site_U_iso_or_equiv
_atom_site_adp_type
_atom_site_occupancy
_atom_site_symmetry_multiplicity
_atom_site_calc_flag
_atom_site_refinement_flags
_atom_site_disorder_assembly
_atom_site_disorder_group
Ni1 Ni 0.82216(3) 0.64914(3) 0.16479(2) 0.02080(11) Uani 1 1 d . . .
Ni2 Ni 1.00668(3) 0.76484(3) 0.16382(2) 0.02138(11) Uani 1 1 d . . .
N1 N 1.11383(18) 0.7793(2) 0.26087(17) 0.0251(6) Uani 1 1 d . . .
N2 N 1.08129(18) 0.7723(2) 0.06071(17) 0.0266(6) Uani 1 1 d . . .
N3 N 0.73095(18) 0.5640(2) 0.07390(16) 0.0257(6) Uani 1 1 d . . .
N4 N 0.74920(18) 0.6121(2) 0.25753(16) 0.0239(6) Uani 1 1 d . . .
N5 N 0.99544(19) 0.9302(2) 0.16424(16) 0.0275(6) Uani 1 1 d . . .
O1 O 0.91654(14) 0.74255(16) 0.24319(13) 0.0226(5) Uani 1 1 d . . .
O2 O 1.03431(16) 0.60327(18) 0.17183(14) 0.0314(6) Uani 1 1 d . . .
O3 O 0.90247(16) 0.52011(17) 0.17978(14) 0.0295(5) Uani 1 1 d . . .
O4 O 0.88039(14) 0.74102(16) 0.07477(13) 0.0225(5) Uani 1 1 d . . .
O5 O 0.75327(14) 0.79069(17) 0.11459(13) 0.0251(5) Uani 1 1 d . . .
S1 S 1.09238(7) 1.11650(7) 0.21660(6) 0.0368(2) Uani 1 1 d . . .
C1 C 0.9378(2) 0.7212(2) 0.32457(18) 0.0219(7) Uani 1 1 d . . .
C2 C 0.8663(2) 0.6952(3) 0.3681(2) 0.0249(7) Uani 1 1 d . . .
C3 C 0.8864(2) 0.6683(3) 0.4522(2) 0.0294(8) Uani 1 1 d . . .
H3 H 0.8375 0.6483 0.4797 0.035 Uiso 1 1 calc R . .
C4 C 0.9753(2) 0.6693(3) 0.4983(2) 0.0328(8) Uani 1 1 d . . .
C5 C 1.0441(2) 0.7003(3) 0.4567(2) 0.0316(8) Uani 1 1 d . . .
H5 H 1.1049 0.7048 0.4871 0.038 Uiso 1 1 calc R . .
C6 C 1.0277(2) 0.7256(3) 0.37034(19) 0.0252(7) Uani 1 1 d . . .
C7 C 1.1082(2) 0.7570(3) 0.3367(2) 0.0273(7) Uani 1 1 d . . .
H7 H 1.1638 0.7614 0.3759 0.033 Uiso 1 1 calc R . .
C8 C 1.2045(2) 0.8146(3) 0.2463(2) 0.0301(8) Uani 1 1 d . . .
H8 H 1.2436 0.8607 0.2830 0.036 Uiso 1 1 calc R . .
C9 C 1.2284(2) 0.7693(3) 0.1663(2) 0.0363(9) Uani 1 1 d . . .
H9A H 1.2945 0.7809 0.1669 0.044 Uiso 1 1 calc R . .
H9B H 1.2176 0.6912 0.1655 0.044 Uiso 1 1 calc R . .
C10 C 1.1752(2) 0.8166(3) 0.0871(2) 0.0374(9) Uani 1 1 d . . .
H10A H 1.1702 0.8947 0.0950 0.045 Uiso 1 1 calc R . .
H10B H 1.2102 0.8051 0.0413 0.045 Uiso 1 1 calc R . .
C11 C 0.7602(2) 0.5531(3) -0.0007(2) 0.0301(8) Uani 1 1 d . . .
H11 H 0.8146 0.5889 -0.0082 0.036 Uiso 1 1 calc R . .
C12 C 0.7142(3) 0.4926(3) -0.0653(2) 0.0355(9) Uani 1 1 d . . .
H12 H 0.7349 0.4898 -0.1174 0.043 Uiso 1 1 calc R . .
C13 C 0.6379(3) 0.4360(3) -0.0539(2) 0.0378(9) Uani 1 1 d . . .
H13 H 0.6065 0.3911 -0.0968 0.045 Uiso 1 1 calc R . .
C14 C 0.6082(3) 0.4465(3) 0.0217(2) 0.0382(9) Uani 1 1 d . . .
H14 H 0.5561 0.4076 0.0315 0.046 Uiso 1 1 calc R . .
C15 C 0.6538(2) 0.5130(3) 0.0834(2) 0.0304(8) Uani 1 1 d . . .
C16 C 0.6148(3) 0.5282(3) 0.1620(2) 0.0384(9) Uani 1 1 d . . .
H16A H 0.6251 0.4612 0.1948 0.046 Uiso 1 1 calc R . .
H16B H 0.5477 0.5372 0.1455 0.046 Uiso 1 1 calc R . .
C17 C 0.6506(2) 0.6202(3) 0.2201(2) 0.0315(8) Uani 1 1 d . . .
H17A H 0.6403 0.6879 0.1883 0.038 Uiso 1 1 calc R . .
H17B H 0.6145 0.6234 0.2658 0.038 Uiso 1 1 calc R . .
C18 C 0.7690(2) 0.6967(3) 0.32282(19) 0.0248(7) Uani 1 1 d . . .
H18A H 0.7276 0.6870 0.3639 0.030 Uiso 1 1 calc R . .
H18B H 0.7557 0.7674 0.2961 0.030 Uiso 1 1 calc R . .
C19 C 0.9947(3) 0.6387(3) 0.5898(2) 0.0440(10) Uani 1 1 d . . .
H19A H 1.0602 0.6481 0.6120 0.066 Uiso 1 1 calc R . .
H19B H 0.9778 0.5638 0.5959 0.066 Uiso 1 1 calc R . .
H19C H 0.9589 0.6843 0.6210 0.066 Uiso 1 1 calc R . .
C20 C 1.0346(3) 0.8421(3) -0.0072(2) 0.0394(9) Uani 1 1 d . . .
H20A H 1.0713 0.8464 -0.0516 0.059 Uiso 1 1 calc R . .
H20B H 1.0272 0.9137 0.0151 0.059 Uiso 1 1 calc R . .
H20C H 0.9741 0.8123 -0.0300 0.059 Uiso 1 1 calc R . .
C21 C 1.0871(3) 0.6660(3) 0.0224(2) 0.0415(10) Uani 1 1 d . . .
H21A H 1.0256 0.6351 0.0081 0.062 Uiso 1 1 calc R . .
H21B H 1.1259 0.6191 0.0622 0.062 Uiso 1 1 calc R . .
H21C H 1.1137 0.6732 -0.0284 0.062 Uiso 1 1 calc R . .
C22 C 0.7687(3) 0.5060(3) 0.2963(2) 0.0356(9) Uani 1 1 d . . .
H22A H 0.7242 0.4906 0.3327 0.053 Uiso 1 1 calc R . .
H22B H 0.8307 0.5055 0.3294 0.053 Uiso 1 1 calc R . .
H22C H 0.7640 0.4515 0.2523 0.053 Uiso 1 1 calc R . .
C23 C 0.9878(2) 0.5223(3) 0.18086(19) 0.0254(7) Uani 1 1 d . . .
C24 C 1.0389(3) 0.4177(3) 0.1936(2) 0.0376(9) Uani 1 1 d . . .
H24A H 0.9959 0.3600 0.1995 0.056 Uiso 1 1 calc R . .
H24B H 1.0858 0.4218 0.2444 0.056 Uiso 1 1 calc R . .
H24C H 1.0683 0.4033 0.1452 0.056 Uiso 1 1 calc R . .
C25 C 0.8127(2) 0.8062(2) 0.07059(19) 0.0235(7) Uani 1 1 d . . .
C26 C 0.8056(2) 0.8987(3) 0.0109(2) 0.0297(8) Uani 1 1 d . . .
H26A H 0.7447 0.9312 0.0057 0.045 Uiso 1 1 calc R . .
H26B H 0.8150 0.8734 -0.0441 0.045 Uiso 1 1 calc R . .
H26C H 0.8524 0.9519 0.0321 0.045 Uiso 1 1 calc R . .
C27 C 1.0348(2) 1.0078(3) 0.18553(18) 0.0253(7) Uani 1 1 d . . .

loop_
_atom_site_aniso_label
_atom_site_aniso_U_11
_atom_site_aniso_U_22
_atom_site_aniso_U_33
_atom_site_aniso_U_23
_atom_site_aniso_U_13
_atom_site_aniso_U_12
Ni1 0.0231(2) 0.0200(2) 0.0196(2) 0.00101(17) 0.00455(17) -0.00119(16)
Ni2 0.0213(2) 0.0223(2) 0.0211(2) 0.00157(17) 0.00538(17) -0.00051(16)
N1 0.0229(15) 0.0250(14) 0.0278(15) -0.0006(12) 0.0056(12) 0.0008(11)
N2 0.0236(15) 0.0307(15) 0.0267(15) 0.0049(12) 0.0074(12) 0.0014(12)
N3 0.0289(16) 0.0223(14) 0.0249(14) 0.0014(12) 0.0020(12) 0.0014(12)
N4 0.0233(15) 0.0249(14) 0.0239(14) 0.0005(12) 0.0056(12) -0.0030(11)
N5 0.0313(17) 0.0222(15) 0.0289(15) -0.0003(12) 0.0046(13) 0.0007(12)
O1 0.0224(12) 0.0254(12) 0.0202(11) 0.0013(9) 0.0043(9) 0.0005(9)
O2 0.0335(14) 0.0254(13) 0.0365(14) 0.0028(11) 0.0091(11) 0.0044(10)
O3 0.0304(14) 0.0257(12) 0.0328(13) 0.0041(10) 0.0065(11) 0.0020(10)
O4 0.0233(12) 0.0228(12) 0.0222(11) 0.0013(9) 0.0058(10) 0.0012(9)
O5 0.0230(12) 0.0277(12) 0.0251(12) 0.0004(10) 0.0054(10) 0.0020(9)
S1 0.0452(6) 0.0304(5) 0.0329(5) -0.0009(4) 0.0015(4) -0.0114(4)
C1 0.0323(19) 0.0168(15) 0.0171(15) 0.0010(12) 0.0055(14) 0.0012(13)
C2 0.0271(18) 0.0259(17) 0.0225(16) 0.0007(14) 0.0063(14) 0.0011(14)
C3 0.0304(19) 0.037(2) 0.0235(17) 0.0020(15) 0.0108(15) -0.0015(15)
C4 0.038(2) 0.040(2) 0.0195(17) 0.0011(15) 0.0042(16) 0.0040(16)
C5 0.0234(19) 0.041(2) 0.0269(18) -0.0007(16) -0.0054(15) 0.0023(15)
C6 0.0277(18) 0.0276(17) 0.0200(16) -0.0008(14) 0.0040(14) 0.0019(14)
C7 0.0246(18) 0.0279(18) 0.0274(18) -0.0019(14) -0.0008(15) 0.0008(14)
C8 0.0191(17) 0.040(2) 0.0314(19) -0.0064(16) 0.0059(15) -0.0089(15)
C9 0.0235(19) 0.048(2) 0.038(2) -0.0005(18) 0.0076(16) -0.0025(16)
C10 0.029(2) 0.051(2) 0.035(2) 0.0043(18) 0.0122(17) -0.0040(17)
C11 0.035(2) 0.0261(18) 0.0292(18) -0.0028(15) 0.0057(16) 0.0003(15)
C12 0.047(2) 0.030(2) 0.0281(18) -0.0040(16) 0.0026(17) 0.0076(17)
C13 0.040(2) 0.034(2) 0.034(2) -0.0106(17) -0.0077(18) 0.0038(17)
C14 0.031(2) 0.037(2) 0.042(2) -0.0047(18) -0.0043(17) -0.0067(16)
C15 0.031(2) 0.0257(18) 0.0334(19) 0.0016(15) 0.0016(16) -0.0023(15)
C16 0.032(2) 0.048(2) 0.035(2) -0.0049(18) 0.0064(17) -0.0124(17)
C17 0.0250(19) 0.039(2) 0.0316(19) -0.0017(16) 0.0076(16) -0.0050(15)
C18 0.0242(18) 0.0310(18) 0.0201(16) -0.0010(14) 0.0067(14) 0.0015(14)
C19 0.043(2) 0.063(3) 0.0254(19) 0.0077(19) 0.0041(18) 0.005(2)
C20 0.035(2) 0.056(3) 0.0288(19) 0.0149(18) 0.0103(17) 0.0057(18)
C21 0.045(2) 0.048(2) 0.033(2) -0.0079(18) 0.0130(18) 0.0047(18)
C22 0.044(2) 0.0298(19) 0.034(2) 0.0062(16) 0.0096(17) -0.0030(16)
C23 0.035(2) 0.0223(17) 0.0185(16) -0.0009(13) 0.0044(14) 0.0054(14)
C24 0.047(2) 0.029(2) 0.037(2) 0.0045(16) 0.0087(18) 0.0103(17)
C25 0.0265(18) 0.0198(16) 0.0224(16) -0.0037(13) -0.0009(14) -0.0066(14)
C26 0.031(2) 0.0291(18) 0.0281(18) 0.0074(15) 0.0036(15) 0.0044(15)
C27 0.0278(19) 0.0321(19) 0.0168(15) 0.0060(14) 0.0060(14) 0.0067(15)

loop_
_atom_type_symbol
_atom_type_description
_atom_type_scat_dispersion_real
_atom_type_scat_dispersion_imag
_atom_type_scat_source
C C 0.0033 0.0016 'International Tables Vol C Tables 4.2.6.8 and 6.1.1.4'
H H 0.0000 0.0000 'International Tables Vol C Tables 4.2.6.8 and 6.1.1.4'
N N 0.0061 0.0033 'International Tables Vol C Tables 4.2.6.8 and 6.1.1.4'
O O 0.0106 0.0060 'International Tables Vol C Tables 4.2.6.8 and 6.1.1.4'
S S 0.1246 0.1234 'International Tables Vol C Tables 4.2.6.8 and 6.1.1.4'
Ni Ni 0.3393 1.1124 'International Tables Vol C Tables 4.2.6.8 and 6.1.1.4'

loop_
_geom_angle_atom_site_label_1
_geom_angle_atom_site_label_2
_geom_angle_atom_site_label_3
_geom_angle
_geom_angle_site_symmetry_1
_geom_angle_site_symmetry_3
_geom_angle_publ_flag
O3 Ni1 N4 96.23(10) . . ?
O3 Ni1 O1 93.35(9) . . ?
N4 Ni1 O1 93.62(9) . . ?
O3 Ni1 N3 88.33(10) . . ?
N4 Ni1 N3 92.46(10) . . ?
O1 Ni1 N3 173.47(9) . . ?
O3 Ni1 O5 162.47(9) . . ?
N4 Ni1 O5 100.85(9) . . ?
O1 Ni1 O5 89.49(8) . . ?
N3 Ni1 O5 87.04(9) . . ?
O3 Ni1 O4 102.25(9) . . ?
N4 Ni1 O4 160.39(9) . . ?
O1 Ni1 O4 78.90(8) . . ?
N3 Ni1 O4 94.57(9) . . ?
O5 Ni1 O4 61.34(8) . . ?
O3 Ni1 C25 133.18(10) . . ?
N4 Ni1 C25 130.58(11) . . ?
O1 Ni1 C25 83.66(9) . . ?
N3 Ni1 C25 90.58(10) . . ?
O5 Ni1 C25 30.11(9) . . ?
O4 Ni1 C25 31.24(9) . . ?
O1 Ni2 N1 91.85(9) . . ?
O1 Ni2 N5 94.16(10) . . ?
N1 Ni2 N5 87.75(10) . . ?
O1 Ni2 O2 88.34(9) . . ?
N1 Ni2 O2 85.39(10) . . ?
N5 Ni2 O2 172.78(10) . . ?
O1 Ni2 N2 168.18(9) . . ?
N1 Ni2 N2 99.12(10) . . ?
N5 Ni2 N2 90.67(10) . . ?
O2 Ni2 N2 88.17(10) . . ?
O1 Ni2 O4 79.45(8) . . ?
N1 Ni2 O4 171.14(9) . . ?
N5 Ni2 O4 94.52(9) . . ?
O2 Ni2 O4 92.60(9) . . ?
N2 Ni2 O4 89.43(9) . . ?
C7 N1 C8 115.9(3) . . ?
C7 N1 Ni2 123.3(2) . . ?
C8 N1 Ni2 120.7(2) . . ?
C20 N2 C21 105.8(3) . . ?
C20 N2 C10 106.6(3) . . ?
C21 N2 C10 109.6(3) . . ?
C20 N2 Ni2 111.4(2) . . ?
C21 N2 Ni2 111.2(2) . . ?
C10 N2 Ni2 111.9(2) . . ?
C15 N3 C11 117.8(3) . . ?
C15 N3 Ni1 128.0(2) . . ?
C11 N3 Ni1 114.0(2) . . ?
C22 N4 C17 109.8(3) . . ?
C22 N4 C18 109.7(2) . . ?
C17 N4 C18 107.3(2) . . ?
C22 N4 Ni1 115.2(2) . . ?
C17 N4 Ni1 107.06(19) . . ?
C18 N4 Ni1 107.34(19) . . ?
C27 N5 Ni2 143.5(3) . . ?
C1 O1 Ni2 126.2(2) . . ?
C1 O1 Ni1 120.72(19) . . ?
Ni2 O1 Ni1 97.83(9) . . ?
C23 O2 Ni2 134.0(2) . . ?
C23 O3 Ni1 124.0(2) . . ?
C25 O4 Ni1 88.36(18) . . ?
C25 O4 Ni2 121.35(18) . . ?
Ni1 O4 Ni2 91.37(8) . . ?
C25 O5 Ni1 90.53(18) . . ?
O1 C1 C6 123.5(3) . . ?
O1 C1 C2 118.5(3) . . ?
C6 C1 C2 118.0(3) . . ?
C3 C2 C1 120.0(3) . . ?
C3 C2 C18 120.4(3) . . ?
C1 C2 C18 119.7(3) . . ?
C2 C3 C4 122.9(3) . . ?
C5 C4 C3 116.8(3) . . ?
C5 C4 C19 121.8(3) . . ?
C3 C4 C19 121.4(3) . . ?
C4 C5 C6 122.6(3) . . ?
C1 C6 C5 119.6(3) . . ?
C1 C6 C7 125.2(3) . . ?
C5 C6 C7 115.2(3) . . ?
N1 C7 C6 128.3(3) . . ?
N1 C8 C9 112.6(3) . . ?
C10 C9 C8 114.7(3) . . ?
N2 C10 C9 114.9(3) . . ?
N3 C11 C12 122.7(3) . . ?
C11 C12 C13 119.4(3) . . ?
C12 C13 C14 118.0(3) . . ?
C15 C14 C13 120.6(3) . . ?
N3 C15 C14 121.4(3) . . ?
N3 C15 C16 120.0(3) . . ?
C14 C15 C16 118.6(3) . . ?
C15 C16 C17 118.5(3) . . ?
N4 C17 C16 114.3(3) . . ?
N4 C18 C2 113.0(3) . . ?
O2 C23 O3 126.1(3) . . ?
O2 C23 C24 116.5(3) . . ?
O3 C23 C24 117.4(3) . . ?
O5 C25 O4 119.8(3) . . ?
O5 C25 C26 121.0(3) . . ?
O4 C25 C26 119.2(3) . . ?
O5 C25 Ni1 59.36(16) . . ?
O4 C25 Ni1 60.40(15) . . ?
C26 C25 Ni1 177.9(2) . . ?
N5 C27 S1 178.9(3) . . ?

loop_
_geom_bond_atom_site_label_1
_geom_bond_atom_site_label_2
_geom_bond_distance
_geom_bond_site_symmetry_2
_geom_bond_publ_flag
Ni1 O3 1.996(2) . ?
Ni1 N4 2.056(3) . ?
Ni1 O1 2.077(2) . ?
Ni1 N3 2.105(3) . ?
Ni1 O5 2.133(2) . ?
Ni1 O4 2.157(2) . ?
Ni1 C25 2.479(3) . ?
Ni2 O1 2.033(2) . ?
Ni2 N1 2.037(3) . ?
Ni2 N5 2.077(3) . ?
Ni2 O2 2.063(2) . ?
Ni2 N2 2.166(3) . ?
Ni2 O4 2.173(2) . ?
N1 C7 1.278(4) . ?
N1 C8 1.473(4) . ?
N2 C20 1.478(4) . ?
N2 C21 1.478(4) . ?
N2 C10 1.489(4) . ?
N3 C15 1.343(4) . ?
N3 C11 1.363(4) . ?
N4 C22 1.476(4) . ?
N4 C17 1.484(4) . ?
N4 C18 1.490(4) . ?
N5 C27 1.154(4) . ?
O1 C1 1.329(3) . ?
O2 C23 1.249(4) . ?
O3 C23 1.262(4) . ?
O4 C25 1.286(4) . ?
O5 C25 1.244(4) . ?
S1 C27 1.638(4) . ?
C1 C6 1.407(4) . ?
C1 C2 1.413(4) . ?
C2 C3 1.386(4) . ?
C2 C18 1.499(4) . ?
C3 C4 1.396(5) . ?
C4 C5 1.375(5) . ?
C4 C19 1.511(4) . ?
C5 C6 1.416(4) . ?
C6 C7 1.453(5) . ?
C8 C9 1.515(5) . ?
C9 C10 1.505(5) . ?
C11 C12 1.374(5) . ?
C12 C13 1.374(5) . ?
C13 C14 1.382(5) . ?
C14 C15 1.382(5) . ?
C15 C16 1.504(5) . ?
C16 C17 1.522(5) . ?
C23 C24 1.509(4) . ?
C25 C26 1.501(4) . ?
